data_1541697
loop_
_publ_author_name
'Kokotailo, G.T.'
'Meier, W.M.'
'Chu, P.A.'
'Lawton, S.L.'

_publ_section_title
;
 Synthesis and structure of synthetic zeolite ZSM-11
;
_journal_name_full 'Nature (London)'
_journal_page_first 119
_journal_page_last 1120
_journal_volume 275
_journal_year 1978
_chemical_formula_sum 'Al7.9968 O192 Si88.0032'
_chemical_name_systematic 'Na8 (Al8 Si88 O192) (H2 O)16'
_space_group_IT_number 119
_symmetry_space_group_name_Hall 'I -4 -2'
_symmetry_space_group_name_H-M 'I -4 m 2'
_cell_angle_alpha 90
_cell_angle_beta 90
_cell_angle_gamma 90
_cell_formula_units_Z 1
_cell_length_a 20.12
_cell_length_b 20.12
_cell_length_c 13.44
_cell_volume 5440.706
_citation_journal_id_ASTM NATUAS
_cod_data_source_file Kokotailo_NATUAS_1978_1391.cif
_cod_data_source_block Al7.9968O192Si88.0032
_cod_database_code 1541697

loop_
_symmetry_equiv_pos_as_xyz
x,y,z
y,-x,-z
-x,-y,z
-y,x,-z
-x,y,z
y,x,-z
x,-y,z
-y,-x,-z
x+1/2,y+1/2,z+1/2
y+1/2,-x+1/2,-z+1/2
-x+1/2,-y+1/2,z+1/2
-y+1/2,x+1/2,-z+1/2
-x+1/2,y+1/2,z+1/2
y+1/2,x+1/2,-z+1/2
x+1/2,-y+1/2,z+1/2
-y+1/2,-x+1/2,-z+1/2

loop_
_atom_site_label
_atom_site_type_symbol
_atom_site_fract_x
_atom_site_fract_y
_atom_site_fract_z
_atom_site_occupancy
_atom_site_U_iso_or_equiv
O7 O-2 0.2933 0.2067 0.25 1 0.0
O2 O-2 0.0989 0.1207 0.0954 1 0.0
O6 O-2 0.3068 0 0.0533 1 0.0
Si4 Si+4 0.2833 0.1969 0.1321 0.9167 0.0
O8 O-2 0.1126 0.181 0.4342 1 0.0
Si3 Si+4 0.0784 0.2245 0.3477 0.9167 0.0
Si2 Si+4 0.1263 0.193 0.1263 0.9167 0.0
Al4 Al+3 0.2833 0.1969 0.1321 0.0833 0.0
Si6 Si+4 0.1796 0.1796 0.5 0.9167 0.0
O10 O-2 0.0895 0.3032 0.3707 1 0.0
Al1 Al+3 0.0774 0.0774 0 0.0833 0.0
Si5 Si+4 0.3118 0.0742 0.0089 0.9167 0.0
O1 O-2 0.0924 0 0.0208 1 0.0
Al7 Al+3 0.077 0.3811 0.361 0.0833 0.0
Al2 Al+3 0.1263 0.193 0.1263 0.0833 0.0
Al3 Al+3 0.0784 0.2245 0.3477 0.0833 0.0
O9 O-2 0.2431 0.1814 0.4271 1 0.0
O14 O-2 0.123 0.4198 0.44 1 0.0
Al5 Al+3 0.3118 0.0742 0.0089 0.0833 0.0
O13 O-2 0.0892 0.248 0.0596 1 0.0
O11 O-2 0 0.2087 0.3441 1 0.0
Si1 Si+4 0.0774 0.0774 0 0.9167 0.0
O12 O-2 0 0.397 0.3836 1 0.0
O3 O-2 0.1115 0.2063 0.2422 1 0.0
O4 O-2 0.2051 0.1965 0.1065 1 0.0
Si7 Si+4 0.077 0.3811 0.361 0.9167 0.0
O15 O-2 0.0951 0.4049 0.25 1 0.0
O5 O-2 0.3157 0.1273 0.0981 1 0.0
Al6 Al+3 0.1796 0.1796 0.5 0.0833 0.0
